data_1552922
loop_
_publ_author_name
'Yang, Dongyan'
'Zhao, Bin'
'Fan, Zhijin'
'Yu, Bin'
'Zhang, Nailou'
'Li, Zhengming'
'Zhu, Yilin'
'Zhou, Jinghui'
'Kalinina, Tatiana A.'
'Glukhareva, Tatiana V.'

_publ_section_title
;
 Synthesis and Biological Activity of Novel Succinate Dehydrogenase
 Inhibitor Derivatives as Potent Fungicide Candidates.
;
_journal_issue 47
_journal_name_full 'Journal of agricultural and food chemistry'
_journal_page_first 13185
_journal_page_last 13194
_journal_paper_doi 10.1021/acs.jafc.9b05751
_journal_volume 67
_journal_year 2019
_chemical_formula_sum 'C18 H13 Cl2 F2 N3 O'
_chemical_formula_weight 396.21
_space_group_crystal_system monoclinic
_space_group_IT_number 14
_space_group_name_Hall '-P 2ybc'
_space_group_name_H-M_alt 'P 1 21/c 1'
_atom_sites_solution_hydrogens mixed
_audit_creation_method SHELXL-2018/3
_cell_angle_alpha 90
_cell_angle_beta 100.34(3)
_cell_angle_gamma 90
_cell_formula_units_Z 4
_cell_length_a 10.994(2)
_cell_length_b 19.344(4)
_cell_length_c 8.4094(17)
_cell_measurement_reflns_used 3722
_cell_measurement_temperature 113(2)
_cell_measurement_theta_max 27.9825
_cell_measurement_theta_min 1.8829
_cell_volume 1759.4(6)
_computing_cell_refinement crystalclear
_computing_data_collection crystalclear
_computing_data_reduction crystalclear
_computing_molecular_graphics 'Bruker SHELXTL'
_computing_publication_material 'Bruker SHELXTL'
_computing_structure_refinement 'SHELXL-97 (Sheldrick, 1997)'
_computing_structure_solution 'SHELXS-97 (Sheldrick, 1990)'
_diffrn_ambient_temperature 113(2)
_diffrn_measured_fraction_theta_full 0.997
_diffrn_measured_fraction_theta_max 0.995
_diffrn_measurement_device_type 'rigaku saturn'
_diffrn_measurement_method '\w scans'
_diffrn_radiation_type MoK\a
_diffrn_radiation_wavelength 0.71073
_diffrn_reflns_av_R_equivalents 0.0768
_diffrn_reflns_av_unetI/netI 0.0727
_diffrn_reflns_Laue_measured_fraction_full 0.997
_diffrn_reflns_Laue_measured_fraction_max 0.995
_diffrn_reflns_limit_h_max 13
_diffrn_reflns_limit_h_min -14
_diffrn_reflns_limit_k_max 25
_diffrn_reflns_limit_k_min -25
_diffrn_reflns_limit_l_max 11
_diffrn_reflns_limit_l_min -11
_diffrn_reflns_number 18736
_diffrn_reflns_point_group_measured_fraction_full 0.997
_diffrn_reflns_point_group_measured_fraction_max 0.995
_diffrn_reflns_theta_full 25.242
_diffrn_reflns_theta_max 27.893
_diffrn_reflns_theta_min 1.883
_diffrn_standards_decay_% 0
_diffrn_standards_interval_count 0
_diffrn_standards_interval_time 0
_diffrn_standards_number 0
_exptl_absorpt_coefficient_mu 0.401
_exptl_absorpt_correction_T_max 1
_exptl_absorpt_correction_T_min 0.8045
_exptl_absorpt_correction_type multi-scan
_exptl_absorpt_process_details crystalclear
_exptl_crystal_density_diffrn 1.496
_exptl_crystal_description cubic
_exptl_crystal_F_000 808
_exptl_crystal_size_max 0.200
_exptl_crystal_size_mid 0.180
_exptl_crystal_size_min 0.120
_refine_diff_density_max 0.394
_refine_diff_density_min -0.437
_refine_diff_density_rms 0.113
_refine_ls_extinction_coef 0.012(2)
_refine_ls_extinction_expression Fc^*^=kFc[1+0.001xFc^2^\l^3^/sin(2\q)]^-1/4^
_refine_ls_extinction_method 'SHELXL-2018/3 (Sheldrick 2018)'
_refine_ls_goodness_of_fit_ref 1.040
_refine_ls_hydrogen_treatment mixed
_refine_ls_matrix_type full
_refine_ls_number_parameters 245
_refine_ls_number_reflns 4184
_refine_ls_number_restraints 0
_refine_ls_restrained_S_all 1.040
_refine_ls_R_factor_all 0.0923
_refine_ls_R_factor_gt 0.0599
_refine_ls_shift/su_max 0.005
_refine_ls_shift/su_mean 0.001
_refine_ls_structure_factor_coef Fsqd
_refine_ls_weighting_details 'w=1/[\s^2^(Fo^2^)+(0.0991P)^2^] where P=(Fo^2^+2Fc^2^)/3'
_refine_ls_weighting_scheme calc
_refine_ls_wR_factor_gt 0.1450
_refine_ls_wR_factor_ref 0.1903
_reflns_Friedel_coverage 0.000
_reflns_number_gt 2882
_reflns_number_total 4184
_reflns_threshold_expression 'I > 2\s(I)'
_cod_data_source_file jf9b05751_si_002.cif
_cod_data_source_block r20190511a1
_cod_depositor_comments 'Adding full bibliography for 1552922.cif.'
_cod_original_sg_symbol_H-M 'P 21/c'
_cod_database_code 1552922
_shelx_shelxl_version_number 2018/3
_shelx_space_group_comment
;
The symmetry employed for this shelxl refinement is uniquely defined
by the following loop, which should always be used as a source of
symmetry information in preference to the above space-group names.
They are only intended as comments.
;
_shelx_estimated_absorpt_t_min 0.924
_shelx_estimated_absorpt_t_max 0.953

loop_
_space_group_symop_operation_xyz
'x, y, z'
'-x, y+1/2, -z+1/2'
'-x, -y, -z'
'x, -y-1/2, z-1/2'

loop_
_atom_site_label
_atom_site_type_symbol
_atom_site_fract_x
_atom_site_fract_y
_atom_site_fract_z
_atom_site_U_iso_or_equiv
_atom_site_adp_type
_atom_site_occupancy
_atom_site_site_symmetry_order
_atom_site_calc_flag
_atom_site_refinement_flags_posn
_atom_site_refinement_flags_adp
Cl1 Cl 0.15434(8) 1.10433(4) 1.02137(10) 0.0339(3) Uani 1 1 d . .
Cl2 Cl 0.42053(9) 1.10123(5) 0.92364(12) 0.0432(3) Uani 1 1 d . .
F1 F 0.3445(2) 0.51200(10) 0.7548(3) 0.0477(6) Uani 1 1 d . .
F2 F 0.17272(19) 0.57126(11) 0.7346(3) 0.0485(6) Uani 1 1 d . .
O1 O 0.2021(2) 0.81750(11) 0.9350(2) 0.0293(5) Uani 1 1 d . .
N1 N 0.4568(2) 0.61142(13) 0.9473(3) 0.0284(6) Uani 1 1 d . .
N2 N 0.4848(2) 0.67021(14) 1.0334(3) 0.0287(6) Uani 1 1 d . .
N3 N 0.2226(2) 0.73216(13) 0.7567(3) 0.0251(6) Uani 1 1 d . .
C1 C 0.2946(3) 0.57594(16) 0.7194(4) 0.0293(7) Uani 1 1 d . .
C2 C 0.3572(3) 0.62840(15) 0.8363(4) 0.0236(6) Uani 1 1 d . .
C3 C 0.3226(3) 0.69792(15) 0.8530(4) 0.0239(6) Uani 1 1 d . .
C4 C 0.4068(3) 0.72299(16) 0.9824(4) 0.0268(7) Uani 1 1 d . .
H4 H 0.409311 0.768264 1.026700 0.032 Uiso 1 1 calc R U
C5 C 0.5833(3) 0.6693(2) 1.1754(4) 0.0422(9) Uani 1 1 d . .
H5A H 0.627090 0.625003 1.180630 0.063 Uiso 1 1 calc R U
H5B H 0.547392 0.675205 1.273156 0.063 Uiso 1 1 calc R U
H5C H 0.641373 0.707043 1.167774 0.063 Uiso 1 1 calc R U
C6 C 0.1673(3) 0.78947(15) 0.8018(3) 0.0234(6) Uani 1 1 d . .
C7 C 0.0588(3) 0.81582(15) 0.6837(4) 0.0238(6) Uani 1 1 d . .
C8 C -0.0277(3) 0.76897(16) 0.6050(4) 0.0307(7) Uani 1 1 d . .
H8 H -0.012800 0.720780 0.618972 0.037 Uiso 1 1 calc R U
C9 C -0.1349(3) 0.79150(18) 0.5066(4) 0.0374(8) Uani 1 1 d . .
H9 H -0.192657 0.759003 0.452375 0.045 Uiso 1 1 calc R U
C10 C -0.1577(3) 0.86213(18) 0.4876(4) 0.0353(8) Uani 1 1 d . .
H10 H -0.232125 0.878030 0.422690 0.042 Uiso 1 1 calc R U
C11 C -0.0713(3) 0.90907(16) 0.5639(4) 0.0293(7) Uani 1 1 d . .
H11 H -0.087302 0.957143 0.549625 0.035 Uiso 1 1 calc R U
C12 C 0.0388(3) 0.88740(15) 0.6613(4) 0.0238(6) Uani 1 1 d . .
C13 C 0.1333(3) 0.93896(15) 0.7307(4) 0.0235(6) Uani 1 1 d . .
C14 C 0.1044(3) 0.99199(15) 0.8301(4) 0.0245(6) Uani 1 1 d . .
H14 H 0.023710 0.994610 0.855357 0.029 Uiso 1 1 calc R U
C15 C 0.1926(3) 1.04099(14) 0.8924(4) 0.0251(7) Uani 1 1 d . .
C16 C 0.3104(3) 1.03887(16) 0.8515(4) 0.0293(7) Uani 1 1 d . .
C17 C 0.3400(3) 0.98746(17) 0.7493(4) 0.0319(7) Uani 1 1 d . .
H17 H 0.419279 0.986353 0.719368 0.038 Uiso 1 1 calc R U
C18 C 0.2518(3) 0.93766(16) 0.6917(4) 0.0281(7) Uani 1 1 d . .
H18 H 0.272502 0.901817 0.624097 0.034 Uiso 1 1 calc R U
H1 H 0.297(3) 0.5866(14) 0.602(4) 0.014(7) Uiso 1 1 d . .
H3 H 0.201(3) 0.7168(16) 0.660(4) 0.019(8) Uiso 1 1 d . .

loop_
_atom_site_aniso_label
_atom_site_aniso_U_11
_atom_site_aniso_U_22
_atom_site_aniso_U_33
_atom_site_aniso_U_23
_atom_site_aniso_U_13
_atom_site_aniso_U_12
Cl1 0.0385(5) 0.0245(4) 0.0391(5) -0.0068(3) 0.0082(4) 0.0020(3)
Cl2 0.0392(5) 0.0486(6) 0.0438(6) -0.0123(4) 0.0126(4) -0.0180(4)
F1 0.0494(13) 0.0256(10) 0.0618(15) -0.0031(9) -0.0069(11) 0.0075(9)
F2 0.0280(11) 0.0482(13) 0.0689(16) -0.0165(11) 0.0073(10) -0.0086(9)
O1 0.0408(14) 0.0249(11) 0.0196(11) -0.0002(9) -0.0017(10) 0.0033(9)
N1 0.0268(14) 0.0300(14) 0.0280(15) 0.0027(11) 0.0040(11) 0.0034(10)
N2 0.0233(14) 0.0385(15) 0.0238(14) 0.0030(11) 0.0028(11) 0.0007(11)
N3 0.0291(14) 0.0247(13) 0.0189(14) -0.0027(11) -0.0024(11) 0.0044(10)
C1 0.0264(17) 0.0256(16) 0.0363(19) -0.0010(14) 0.0067(14) 0.0041(12)
C2 0.0213(15) 0.0267(15) 0.0235(16) 0.0028(12) 0.0058(12) 0.0035(11)
C3 0.0272(16) 0.0246(15) 0.0200(15) 0.0018(12) 0.0040(12) 0.0000(11)
C4 0.0276(16) 0.0290(16) 0.0230(16) 0.0010(13) 0.0022(13) 0.0002(12)
C5 0.0297(19) 0.057(2) 0.035(2) 0.0039(17) -0.0071(15) 0.0031(16)
C6 0.0279(16) 0.0215(14) 0.0189(15) 0.0028(11) -0.0004(12) -0.0017(11)
C7 0.0259(16) 0.0241(15) 0.0206(15) 0.0011(12) 0.0023(12) 0.0002(11)
C8 0.0328(18) 0.0232(15) 0.0330(18) -0.0008(13) -0.0024(14) 0.0007(12)
C9 0.0357(19) 0.0324(18) 0.039(2) -0.0017(15) -0.0065(16) 0.0002(14)
C10 0.0302(18) 0.041(2) 0.0316(18) 0.0084(15) -0.0027(14) 0.0035(14)
C11 0.0291(17) 0.0283(16) 0.0307(18) 0.0079(13) 0.0057(14) 0.0039(12)
C12 0.0241(16) 0.0273(15) 0.0209(15) 0.0004(12) 0.0065(12) 0.0014(11)
C13 0.0249(16) 0.0242(14) 0.0209(15) 0.0058(12) 0.0029(12) 0.0034(11)
C14 0.0248(16) 0.0238(15) 0.0256(16) 0.0054(12) 0.0061(12) 0.0019(11)
C15 0.0300(17) 0.0191(14) 0.0263(16) 0.0025(12) 0.0052(13) 0.0023(11)
C16 0.0302(17) 0.0298(16) 0.0280(17) 0.0048(13) 0.0056(13) -0.0053(13)
C17 0.0278(18) 0.0387(19) 0.0311(18) 0.0027(14) 0.0110(14) 0.0012(13)
C18 0.0305(17) 0.0277(16) 0.0272(17) 0.0003(13) 0.0084(13) 0.0047(12)

loop_
_atom_type_symbol
_atom_type_description
_atom_type_scat_dispersion_real
_atom_type_scat_dispersion_imag
_atom_type_scat_source
C C 0.0033 0.0016 'International Tables Vol C Tables 4.2.6.8 and 6.1.1.4'
H H 0.0000 0.0000 'International Tables Vol C Tables 4.2.6.8 and 6.1.1.4'
N N 0.0061 0.0033 'International Tables Vol C Tables 4.2.6.8 and 6.1.1.4'
O O 0.0106 0.0060 'International Tables Vol C Tables 4.2.6.8 and 6.1.1.4'
F F 0.0171 0.0103 'International Tables Vol C Tables 4.2.6.8 and 6.1.1.4'
Cl Cl 0.1484 0.1585 'International Tables Vol C Tables 4.2.6.8 and 6.1.1.4'

loop_
_geom_angle_atom_site_label_1
_geom_angle_atom_site_label_2
_geom_angle_atom_site_label_3
_geom_angle
C2 N1 N2 104.2(2)
C4 N2 N1 113.2(3)
C4 N2 C5 127.1(3)
N1 N2 C5 119.4(3)
C6 N3 C3 124.7(3)
C6 N3 H3 119(2)
C3 N3 H3 116(2)
F1 C1 F2 106.3(3)
F1 C1 C2 110.6(3)
F2 C1 C2 109.1(3)
F1 C1 H1 108.4(16)
F2 C1 H1 107.8(17)
C2 C1 H1 114.3(16)
N1 C2 C3 111.3(3)
N1 C2 C1 120.9(3)
C3 C2 C1 127.8(3)
C4 C3 N3 129.1(3)
C4 C3 C2 105.0(3)
N3 C3 C2 126.0(3)
N2 C4 C3 106.3(3)
N2 C4 H4 126.8
C3 C4 H4 126.8
N2 C5 H5A 109.5
N2 C5 H5B 109.5
H5A C5 H5B 109.5
N2 C5 H5C 109.5
H5A C5 H5C 109.5
H5B C5 H5C 109.5
O1 C6 N3 122.0(3)
O1 C6 C7 122.0(3)
N3 C6 C7 116.0(3)
C8 C7 C12 120.0(3)
C8 C7 C6 119.2(3)
C12 C7 C6 120.6(3)
C9 C8 C7 121.0(3)
C9 C8 H8 119.5
C7 C8 H8 119.5
C8 C9 C10 119.6(3)
C8 C9 H9 120.2
C10 C9 H9 120.2
C11 C10 C9 119.7(3)
C11 C10 H10 120.1
C9 C10 H10 120.1
C10 C11 C12 121.6(3)
C10 C11 H11 119.2
C12 C11 H11 119.2
C11 C12 C7 118.1(3)
C11 C12 C13 120.1(3)
C7 C12 C13 121.8(3)
C14 C13 C18 118.4(3)
C14 C13 C12 120.7(3)
C18 C13 C12 120.8(3)
C15 C14 C13 120.6(3)
C15 C14 H14 119.7
C13 C14 H14 119.7
C14 C15 C16 120.1(3)
C14 C15 Cl1 119.0(2)
C16 C15 Cl1 120.9(2)
C17 C16 C15 120.2(3)
C17 C16 Cl2 119.1(3)
C15 C16 Cl2 120.7(3)
C18 C17 C16 119.0(3)
C18 C17 H17 120.5
C16 C17 H17 120.5
C17 C18 C13 121.7(3)
C17 C18 H18 119.1
C13 C18 H18 119.1

loop_
_geom_bond_atom_site_label_1
_geom_bond_atom_site_label_2
_geom_bond_distance
Cl1 C15 1.737(3)
Cl2 C16 1.739(3)
F1 C1 1.364(4)
F2 C1 1.371(4)
O1 C6 1.242(3)
N1 C2 1.346(4)
N1 N2 1.354(4)
N2 C4 1.353(4)
N2 C5 1.461(4)
N3 C6 1.351(4)
N3 C3 1.408(4)
N3 H3 0.86(3)
C1 C2 1.492(4)
C1 H1 1.02(3)
C2 C3 1.411(4)
C3 C4 1.384(4)
C4 H4 0.9500
C5 H5A 0.9800
C5 H5B 0.9800
C5 H5C 0.9800
C6 C7 1.498(4)
C7 C8 1.392(4)
C7 C12 1.409(4)
C8 C9 1.383(4)
C8 H8 0.9500
C9 C10 1.393(5)
C9 H9 0.9500
C10 C11 1.385(5)
C10 H10 0.9500
C11 C12 1.399(4)
C11 H11 0.9500
C12 C13 1.483(4)
C13 C14 1.395(4)
C13 C18 1.399(4)
C14 C15 1.390(4)
C14 H14 0.9500
C15 C16 1.399(4)
C16 C17 1.390(5)
C17 C18 1.391(5)
C17 H17 0.9500
C18 H18 0.9500

loop_
_geom_hbond_atom_site_label_D
_geom_hbond_atom_site_label_H
_geom_hbond_atom_site_label_A
_geom_hbond_distance_DH
_geom_hbond_distance_HA
_geom_hbond_distance_DA
_geom_hbond_angle_DHA
_geom_hbond_site_symmetry_A
_geom_hbond_publ_flag
N3 H3 O1 0.86(3) 2.00(3) 2.841(3) 164(3) 4_575 yes
C1 H1 O1 1.02(3) 2.44(3) 3.182(4) 129(2) 4_575 yes
C17 H17 F1 0.95 2.61 3.507(4) 156.7 2_656 yes
C14 H14 F2 0.95 2.62 3.367(4) 136.1 2_556 yes
C5 H5B Cl2 0.98 2.89 3.627(4) 132.7 2_647 yes

loop_
_geom_torsion_atom_site_label_1
_geom_torsion_atom_site_label_2
_geom_torsion_atom_site_label_3
_geom_torsion_atom_site_label_4
_geom_torsion
C2 N1 N2 C4 0.5(4)
C2 N1 N2 C5 174.7(3)
N2 N1 C2 C3 -0.1(3)
N2 N1 C2 C1 -177.9(3)
F1 C1 C2 N1 6.1(4)
F2 C1 C2 N1 122.7(3)
F1 C1 C2 C3 -171.3(3)
F2 C1 C2 C3 -54.7(4)
C6 N3 C3 C4 -21.1(5)
C6 N3 C3 C2 158.4(3)
N1 C2 C3 C4 -0.4(4)
C1 C2 C3 C4 177.2(3)
N1 C2 C3 N3 -179.9(3)
C1 C2 C3 N3 -2.3(5)
N1 N2 C4 C3 -0.8(4)
C5 N2 C4 C3 -174.4(3)
N3 C3 C4 N2 -179.8(3)
C2 C3 C4 N2 0.7(3)
C3 N3 C6 O1 0.6(5)
C3 N3 C6 C7 -177.4(3)
O1 C6 C7 C8 -135.5(3)
N3 C6 C7 C8 42.5(4)
O1 C6 C7 C12 39.6(4)
N3 C6 C7 C12 -142.4(3)
C12 C7 C8 C9 -1.2(5)
C6 C7 C8 C9 173.9(3)
C7 C8 C9 C10 -0.9(5)
C8 C9 C10 C11 1.7(5)
C9 C10 C11 C12 -0.5(5)
C10 C11 C12 C7 -1.6(5)
C10 C11 C12 C13 175.3(3)
C8 C7 C12 C11 2.4(4)
C6 C7 C12 C11 -172.7(3)
C8 C7 C12 C13 -174.4(3)
C6 C7 C12 C13 10.5(4)
C11 C12 C13 C14 58.2(4)
C7 C12 C13 C14 -125.1(3)
C11 C12 C13 C18 -118.6(3)
C7 C12 C13 C18 58.1(4)
C18 C13 C14 C15 -1.9(4)
C12 C13 C14 C15 -178.8(3)
C13 C14 C15 C16 2.1(4)
C13 C14 C15 Cl1 -177.8(2)
C14 C15 C16 C17 -0.5(5)
Cl1 C15 C16 C17 179.4(2)
C14 C15 C16 Cl2 178.1(2)
Cl1 C15 C16 Cl2 -2.0(4)
C15 C16 C17 C18 -1.3(5)
Cl2 C16 C17 C18 -180.0(2)
C16 C17 C18 C13 1.6(5)
C14 C13 C18 C17 0.0(4)
C12 C13 C18 C17 176.9(3)
